data_4134980
loop_
_publ_author_name
'Asada, Takahiro'
'Hoshimoto, Yoichi'
'Ogoshi, Sensuke'

_publ_section_title
;
 Rotation-Triggered Transmetalation on a Heterobimetallic Cu/Al
 <i>N</i>-Phosphine-Oxide-Substituted Imidazolylidene Complex.
;
_journal_issue 21
_journal_name_full 'Journal of the American Chemical Society'
_journal_page_first 9772
_journal_page_last 9784
_journal_paper_doi 10.1021/jacs.0c03252
_journal_volume 142
_journal_year 2020
_chemical_formula_moiety '2(C39 H35 Al F15 N2 O P)'
_chemical_formula_sum 'C78 H70 Al2 F30 N4 O2 P2'
_chemical_formula_weight 1781.31
_space_group_crystal_system triclinic
_space_group_IT_number 2
_space_group_name_Hall '-P 1'
_space_group_name_H-M_alt 'P -1'
_symmetry_Int_Tables_number 2
_atom_sites_solution_primary dual
_audit_creation_date 2019-06-27
_audit_creation_method
;
Olex2 1.2
(compiled 2018.05.29 svn.r3508 for OlexSys, GUI svn.r5506)
;
_cell_angle_alpha 70.363(2)
_cell_angle_beta 79.054(2)
_cell_angle_gamma 89.263(2)
_cell_formula_units_Z 2
_cell_length_a 11.6018(2)
_cell_length_b 19.0189(4)
_cell_length_c 19.6291(4)
_cell_measurement_reflns_used 28203
_cell_measurement_temperature 123.15
_cell_measurement_theta_max 74.0950
_cell_measurement_theta_min 3.8730
_cell_volume 3999.03(15)
_computing_cell_refinement 'CrysAlisPro 1.171.40.43a (Rigaku OD, 2019)'
_computing_data_collection 'CrysAlisPro 1.171.40.43a (Rigaku OD, 2019)'
_computing_data_reduction 'CrysAlisPro 1.171.40.43a (Rigaku OD, 2019)'
_computing_molecular_graphics 'Olex2 (Dolomanov et al., 2009)'
_computing_publication_material 'Olex2 (Dolomanov et al., 2009)'
_computing_structure_refinement 'olex2.refine (Bourhis et al., 2015)'
_computing_structure_solution 'ShelXT (Sheldrick, 2015)'
_diffrn_ambient_temperature 123.15
_diffrn_detector 'CCD plate'
_diffrn_detector_area_resol_mean 10.0000
_diffrn_detector_type HyPix
_diffrn_measured_fraction_theta_full 0.9986
_diffrn_measured_fraction_theta_max 0.9986
_diffrn_measurement_details
;
List of Runs (angles in degrees, time in seconds):

  # Type    Start    End  Width  t~exp~   \w     \q     \k     \f   Frames
--------------------------------------------------------------------------
  1  \w   -118.00 -21.00   0.50    0.20    --  -42.80 -45.00 -78.00  194
  2  \w    -61.00  33.00   0.50    0.20    --  -42.80  45.00  71.00  188
  3  \w     41.00  68.00   0.50    0.20    --   42.80  45.00  71.00   54
  4  \w     26.00  51.00   0.50    0.50    --   76.50 -45.00 -78.00   50
  5  \w     79.00 104.00   0.50    0.50    --   76.50  45.00  71.00   50
  6  \w   -172.00-105.00   0.50    0.50    -- -106.00 -45.00 -78.00  134
  7  \w    -72.00 -32.00   0.50    0.50    -- -106.00  45.00  71.00   80
  8  \w   -113.00 -87.00   0.50    0.50    -- -106.00  45.00  71.00   52
  9  \w    -36.00 -11.00   0.50    0.20    --  -42.80 125.00  90.00   50
 10  \w    -93.00 -21.00   0.50    0.20    --  -42.80 125.00-150.00  144
 11  \w    -88.00 -55.00   0.50    0.20    --  -42.80 125.00  90.00   66
 12  \w     71.00 118.00   0.50    0.20    --   42.80  45.00  71.00   94
 13  \w    -32.00  26.00   0.50    0.20    --   42.80 -45.00 -78.00  116
 14  \w     71.00 115.00   0.50    0.20    --   42.80 125.00-180.00   88
 15  \w      2.00  81.00   0.50    0.50    --   76.50 -57.00 120.00  158
 16  \w      2.00 105.00   0.50    0.50    --   76.50 -99.00  60.00  206
 17  \w   -117.00 -57.00   0.50    0.50    -- -106.00 125.00 -60.00  120
 18  \w   -174.00 -75.00   0.50    0.50    -- -106.00 -19.00  60.00  198
 19  \w   -117.00 -45.00   0.50    0.50    -- -106.00 125.00-120.00  144
 20  \w   -103.00 -45.00   0.50    0.50    -- -106.00  57.00-120.00  116
 21  \w   -134.00 -34.00   0.50    0.50    -- -106.00  77.00-120.00  200
 22  \w   -177.00-152.00   0.50    0.50    -- -106.00 -77.00 -30.00   50
 23  \w   -173.00 -76.00   0.50    0.50    -- -106.00 -19.00 150.00  194
 24  \w   -114.00 -40.00   0.50    0.50    -- -106.00 125.00  60.00  148
 25  \w   -120.00 -94.00   0.50    0.50    -- -106.00 -37.00 120.00   52
 26  \w    -97.00 -32.00   0.50    0.50    -- -106.00  77.00  60.00  130
 27  \w   -175.00-110.00   0.50    0.50    -- -106.00-125.00-120.00  130
 28  \w   -174.00-127.00   0.50    0.50    -- -106.00 -37.00 120.00   94
 29  \w    -81.00 -56.00   0.50    0.50    -- -106.00 125.00   0.00   50
 30  \w   -133.00-105.00   0.50    0.50    -- -106.00  77.00  60.00   56
 31  \w   -112.00 -87.00   0.50    0.50    -- -106.00 125.00-150.00   50
 32  \w    -58.00 -32.00   0.50    0.50    -- -106.00 125.00-150.00   52
 33  \w   -117.00 -85.00   0.50    0.50    -- -106.00 125.00  90.00   64
 34  \w   -171.00 -84.00   0.50    0.50    -- -106.00 -99.00-180.00  174
 35  \w   -113.00 -29.00   0.50    0.50    -- -106.00  19.00 -60.00  168
;
_diffrn_measurement_device 'four-circle diffractometer'
_diffrn_measurement_device_type 'XtaLAB Synergy, Single source at offset/far, HyPix'
_diffrn_measurement_method '\w scans'
_diffrn_orient_matrix_type 'CrysAlisPro convention (1999,Acta A55,543-557)'
_diffrn_orient_matrix_UB_11 0.0954110000
_diffrn_orient_matrix_UB_12 -0.0199220000
_diffrn_orient_matrix_UB_13 0.0472845000
_diffrn_orient_matrix_UB_21 -0.0016331000
_diffrn_orient_matrix_UB_22 -0.0799515000
_diffrn_orient_matrix_UB_23 -0.0028197000
_diffrn_orient_matrix_UB_31 0.0961331000
_diffrn_orient_matrix_UB_32 0.0251001000
_diffrn_orient_matrix_UB_33 -0.0705734000
_diffrn_radiation_monochromator mirror
_diffrn_radiation_probe x-ray
_diffrn_radiation_type 'Cu K\a'
_diffrn_radiation_wavelength 1.54184
_diffrn_reflns_av_R_equivalents 0.0276
_diffrn_reflns_av_unetI/netI 0.0270
_diffrn_reflns_limit_h_max 14
_diffrn_reflns_limit_h_min -12
_diffrn_reflns_limit_k_max 23
_diffrn_reflns_limit_k_min -23
_diffrn_reflns_limit_l_max 24
_diffrn_reflns_limit_l_min -24
_diffrn_reflns_number 50106
_diffrn_reflns_theta_full 68.2450
_diffrn_reflns_theta_max 68.24
_diffrn_reflns_theta_min 3.89
_diffrn_source 'micro-focus sealed X-ray tube'
_diffrn_source_type 'PhotonJet (Cu) X-ray Source'
_exptl_absorpt_coefficient_mu 1.775
_exptl_absorpt_correction_T_max 1.00000
_exptl_absorpt_correction_T_min 0.86812
_exptl_absorpt_correction_type multi-scan
_exptl_absorpt_process_details
;
CrysAlisPro 1.171.40.43a (Rigaku Oxford Diffraction, 2019)
Empirical absorption correction using spherical harmonics,
 implemented in SCALE3 ABSPACK scaling algorithm.
;
_exptl_crystal_colour colourless
_exptl_crystal_colour_primary colourless
_exptl_crystal_density_diffrn 1.4792
_exptl_crystal_description block
_exptl_crystal_F_000 1825.8225
_exptl_crystal_size_max 0.3
_exptl_crystal_size_mid 0.3
_exptl_crystal_size_min 0.2
_refine_diff_density_max 0.4541
_refine_diff_density_min -0.4924
_refine_diff_density_rms 0.0470
_refine_ls_d_res_high 0.8300
_refine_ls_d_res_low 11.3734
_refine_ls_goodness_of_fit_ref 1.0450
_refine_ls_hydrogen_treatment constr
_refine_ls_matrix_type full
_refine_ls_number_constraints 100
_refine_ls_number_parameters 1083
_refine_ls_number_reflns 14593
_refine_ls_number_restraints 0
_refine_ls_restrained_S_all 1.0450
_refine_ls_R_factor_all 0.0374
_refine_ls_R_factor_gt 0.0334
_refine_ls_shift/su_max 0.0000
_refine_ls_shift/su_mean 0.0000
_refine_ls_structure_factor_coef Fsqd
_refine_ls_weighting_details 'w=1/[\s^2^(Fo^2^)+(0.0398P)^2^+1.7863P] where P=(Fo^2^+2Fc^2^)/3'
_refine_ls_weighting_scheme calc
_refine_ls_wR_factor_gt 0.0870
_refine_ls_wR_factor_ref 0.0894
_reflns_Friedel_coverage 0.0
_reflns_limit_h_max 13
_reflns_limit_h_min -13
_reflns_limit_k_max 22
_reflns_limit_k_min -21
_reflns_limit_l_max 23
_reflns_limit_l_min 0
_reflns_number_gt 13097
_reflns_number_total 14593
_reflns_threshold_expression I>=2u(I)
_cod_data_source_file ja0c03252_si_002.cif
_cod_data_source_block 5b
_cod_depositor_comments 'Adding full bibliography for 4134972--4134984.cif.'
_cod_database_code 4134980
_chemical_oxdiff_formula 'C156 H144 Al4 F60 N8 O4 P4 '
_reflns_odcompleteness_completeness 99.94
_reflns_odcompleteness_iscentric 1
_reflns_odcompleteness_theta 66.97
_olex2_refinement_description
;
1. Fixed Uiso
 At 1.2 times of:
  All C(H) groups
 At 1.5 times of:
  All C(H,H,H) groups
2.a Ternary CH refined with riding coordinates:
 C48(H48), C45(H45), C20(H20), C23(H23)
2.b Aromatic/amide H refined with riding coordinates:
 C30(H30), C28(H28), C29(H29), C5(H5), C3(H3), C4(H4)
2.c Idealised Me refined as rotating group:
 C17(H17a,H17b,H17c), C42(H42a,H42b,H42c), C18(H18a,H18b,H18c), C13(H13a,H13b,
 H13c), C12(H12a,H12b,H12c), C50(H50a,H50b,H50c), C15(H15a,H15b,H15c), C43(H43a,
 H43b,H43c), C40(H40a,H40b,H40c), C16(H16a,H16b,H16c), C41(H41a,H41b,H41c),
 C38(H38a,H38b,H38c), C49(H49a,H49b,H49c), C37(H37a,H37b,H37c), C47(H47a,H47b,
 H47c), C46(H46a,H46b,H46c), C25(H25a,H25b,H25c), C24(H24a,H24b,H24c), C22(H22a,
 H22b,H22c), C21(H21a,H21b,H21c)
;
_olex2_submission_special_instructions 'No special instructions were received'
_oxdiff_exptl_absorpt_empirical_details
;
Empirical correction (ABSPACK) includes:
- Absorption correction using spherical harmonics
- Frame scaling
;
_oxdiff_exptl_absorpt_empirical_full_max 1.272
_oxdiff_exptl_absorpt_empirical_full_min 0.774

loop_
_space_group_symop_id
_space_group_symop_operation_xyz
1 x,y,z
2 -x,-y,-z

loop_
_atom_site_label
_atom_site_type_symbol
_atom_site_fract_x
_atom_site_fract_y
_atom_site_fract_z
_atom_site_U_iso_or_equiv
_atom_site_adp_type
_atom_site_occupancy
_atom_site_refinement_flags_posn
P10 P 0.78880(3) 0.81859(2) 0.68464(2) 0.02197(8) Uani 1.000000 .
P35 P -0.10664(3) 0.32418(2) 0.68211(2) 0.02401(9) Uani 1.000000 .
Al51 Al 0.51265(4) 0.75253(2) 0.73301(2) 0.02254(10) Uani 1.000000 .
Al52 Al 0.14332(4) 0.25244(3) 0.72046(2) 0.02682(10) Uani 1.000000 .
F63 F 0.51924(9) 0.92026(5) 0.64352(6) 0.0387(2) Uani 1.000000 .
F74 F 0.21128(8) 0.41770(6) 0.62100(6) 0.0387(2) Uani 1.000000 .
F85 F 0.00403(9) 0.32353(6) 0.84470(6) 0.0398(2) Uani 1.000000 .
F96 F 0.42132(10) 0.60125(5) 0.87536(5) 0.0420(2) Uani 1.000000 .
F61 F 0.32901(9) 0.70000(5) 0.64988(6) 0.0404(2) Uani 1.000000 .
F107 F 0.25382(8) 0.72513(6) 0.80171(6) 0.0412(2) Uani 1.000000 .
F94 F 0.61473(10) 0.67113(6) 0.62606(5) 0.0424(2) Uani 1.000000 .
F105 F 0.58408(9) 0.82673(6) 0.85150(6) 0.0408(2) Uani 1.000000 .
O19 O 0.66318(9) 0.78478(6) 0.70923(6) 0.0251(2) Uani 1.000000 .
F118 F 0.16416(11) 0.10616(6) 0.86487(6) 0.0448(3) Uani 1.000000 .
F71 F 0.38089(9) 0.48274(6) 0.50289(6) 0.0439(2) Uani 1.000000 .
F83 F 0.37109(9) 0.23075(7) 0.77742(6) 0.0459(3) Uani 1.000000 .
F62 F 0.20735(9) 0.78221(6) 0.55065(6) 0.0442(3) Uani 1.000000 .
F60 F 0.39208(10) 1.00248(6) 0.54780(7) 0.0525(3) Uani 1.000000 .
F59 F 0.23670(9) 0.93351(7) 0.49885(6) 0.0484(3) Uani 1.000000 .
F82 F 0.07919(10) 0.35073(7) 0.95448(6) 0.0487(3) Uani 1.000000 .
F81 F 0.30038(11) 0.31776(7) 0.97773(6) 0.0512(3) Uani 1.000000 .
O44 O 0.00894(9) 0.29080(6) 0.69852(6) 0.0277(2) Uani 1.000000 .
F116 F 0.08110(12) 0.16214(6) 0.62673(6) 0.0518(3) Uani 1.000000 .
F93 F 0.44669(12) 0.45669(6) 0.88928(6) 0.0527(3) Uani 1.000000 .
F70 F 0.53979(10) 0.39706(6) 0.44966(6) 0.0499(3) Uani 1.000000 .
F115 F 0.14613(12) -0.03994(6) 0.88450(6) 0.0527(3) Uani 1.000000 .
F103 F 0.21041(11) 0.82209(7) 0.99492(6) 0.0548(3) Uani 1.000000 .
F92 F 0.55935(12) 0.41848(6) 0.77477(7) 0.0561(3) Uani 1.000000 .
F95 F 0.64516(11) 0.52597(7) 0.64262(6) 0.0550(3) Uani 1.000000 .
F104 F 0.11494(9) 0.75697(7) 0.91261(7) 0.0537(3) Uani 1.000000 .
F84 F 0.44654(10) 0.25848(8) 0.88782(7) 0.0550(3) Uani 1.000000 .
F72 F 0.34825(12) 0.18065(6) 0.62969(7) 0.0638(4) Uani 1.000000 .
F106 F 0.44613(11) 0.85657(7) 0.96298(7) 0.0562(3) Uani 1.000000 .
F114 F 0.09238(13) -0.08654(6) 0.77836(7) 0.0604(3) Uani 1.000000 .
F117 F 0.05948(14) 0.01501(7) 0.64877(7) 0.0663(4) Uani 1.000000 .
F73 F 0.52148(12) 0.24621(7) 0.51513(8) 0.0697(4) Uani 1.000000 .
N32 N -0.11177(11) 0.45991(7) 0.78708(7) 0.0271(3) Uani 1.000000 .
N7 N 0.74800(12) 0.95835(7) 0.78492(8) 0.0295(3) Uani 1.000000 .
N9 N 0.79660(11) 0.90206(7) 0.69051(7) 0.0283(3) Uani 1.000000 .
N34 N -0.11970(12) 0.40527(7) 0.69376(7) 0.0294(3) Uani 1.000000 .
C8 C 0.76460(13) 0.92835(8) 0.74060(9) 0.0256(3) Uani 1.000000 .
C56 C 0.43011(13) 0.80661(9) 0.65112(8) 0.0257(3) Uani 1.000000 .
C26 C -0.05453(14) 0.49466(8) 0.82532(8) 0.0255(3) Uani 1.000000 .
C33 C -0.11011(12) 0.43005(8) 0.74332(8) 0.0244(3) Uani 1.000000 .
C27 C -0.12357(14) 0.50624(9) 0.88716(8) 0.0283(3) Uani 1.000000 .
C100 C 0.42479(13) 0.77533(8) 0.82096(8) 0.0258(3) Uani 1.000000 .
C89 C 0.51899(13) 0.64266(8) 0.75031(8) 0.0252(3) Uani 1.000000 .
C57 C 0.34892(13) 0.77507(9) 0.62522(9) 0.0281(3) Uani 1.000000 .
C88 C 0.47790(14) 0.58548(9) 0.81564(9) 0.0287(3) Uani 1.000000 .
C1 C 0.67241(14) 0.99490(9) 0.82621(9) 0.0286(3) Uani 1.000000 .
C78 C 0.18545(14) 0.27785(9) 0.80469(9) 0.0284(3) Uani 1.000000 .
C90 C 0.57339(14) 0.61894(9) 0.69340(9) 0.0294(3) Uani 1.000000 .
C31 C 0.06443(14) 0.51852(8) 0.79929(9) 0.0272(3) Uani 1.000000 .
C55 C 0.44137(13) 0.88366(9) 0.62185(9) 0.0295(3) Uani 1.000000 .
C11 C 0.87776(14) 0.75671(9) 0.74534(9) 0.0293(3) Uani 1.000000 .
C101 C 0.46753(14) 0.80832(9) 0.86454(9) 0.0298(3) Uani 1.000000 .
C99 C 0.30454(14) 0.75921(9) 0.84026(9) 0.0302(3) Uani 1.000000 .
C66 C 0.28689(14) 0.37270(10) 0.59556(9) 0.0305(3) Uani 1.000000 .
C111 C 0.12197(14) 0.14139(9) 0.74495(9) 0.0296(3) Uani 1.000000 .
C14 C 0.84025(14) 0.83662(9) 0.58552(8) 0.0286(3) Uani 1.000000 .
C2 C 0.70699(15) 1.00063(9) 0.88853(9) 0.0323(3) Uani 1.000000 .
C6 C 0.57028(15) 1.02461(9) 0.80266(10) 0.0331(4) Uani 1.000000 .
C77 C 0.11625(14) 0.30747(9) 0.85260(9) 0.0302(3) Uani 1.000000 .
C87 C 0.48998(15) 0.51070(9) 0.82489(9) 0.0340(4) Uani 1.000000 .
C30 C 0.11366(15) 0.55630(10) 0.83775(10) 0.0346(4) Uani 1.000000 .
H30 H 0.19398(15) 0.57361(10) 0.82185(10) 0.0416(4) Uiso 1.000000 R
C58 C 0.28456(13) 0.81618(10) 0.57439(9) 0.0316(4) Uani 1.000000 .
C110 C 0.13646(15) 0.08678(10) 0.80947(9) 0.0323(3) Uani 1.000000 .
C36 C -0.10712(14) 0.35035(10) 0.58324(9) 0.0312(3) Uani 1.000000 .
C53 C 0.29906(14) 0.89268(10) 0.54794(9) 0.0343(4) Uani 1.000000 .
C79 C 0.29669(15) 0.26255(10) 0.81971(10) 0.0339(4) Uani 1.000000 .
C86 C 0.54717(16) 0.49103(9) 0.76643(10) 0.0359(4) Uani 1.000000 .
C67 C 0.27119(14) 0.29643(10) 0.63078(9) 0.0317(3) Uani 1.000000 .
C28 C -0.06906(16) 0.54367(10) 0.92332(9) 0.0351(4) Uani 1.000000 .
H28 H -0.11276(16) 0.55199(10) 0.96577(9) 0.0422(4) Uiso 1.000000 R
C48 C 0.13400(14) 0.50714(9) 0.73048(9) 0.0305(3) Uani 1.000000 .
H48 H 0.10538(14) 0.45813(9) 0.72963(9) 0.0365(4) Uiso 1.000000 R
C98 C 0.23102(15) 0.77456(10) 0.89703(10) 0.0360(4) Uani 1.000000 .
C97 C 0.27932(17) 0.80753(10) 0.93850(9) 0.0382(4) Uani 1.000000 .
C112 C 0.09583(16) 0.11322(10) 0.69275(9) 0.0357(4) Uani 1.000000 .
C91 C 0.58965(15) 0.54537(10) 0.69982(10) 0.0355(4) Uani 1.000000 .
C54 C 0.37811(15) 0.92741(10) 0.57203(10) 0.0356(4) Uani 1.000000 .
C76 C 0.15198(16) 0.32205(10) 0.90982(9) 0.0349(4) Uani 1.000000 .
C109 C 0.12729(16) 0.01101(10) 0.82147(10) 0.0370(4) Uani 1.000000 .
C39 C -0.22662(14) 0.25847(9) 0.74423(10) 0.0324(4) Uani 1.000000 .
C29 C 0.04741(17) 0.56895(10) 0.89862(10) 0.0386(4) Uani 1.000000 .
H29 H 0.08245(17) 0.59526(10) 0.92361(10) 0.0463(5) Uiso 1.000000 R
C102 C 0.39834(17) 0.82467(10) 0.92241(9) 0.0370(4) Uani 1.000000 .
C75 C 0.26399(16) 0.30587(10) 0.92156(9) 0.0372(4) Uani 1.000000 .
C64 C 0.45379(15) 0.36509(11) 0.50798(10) 0.0377(4) Uani 1.000000 .
C68 C 0.35341(17) 0.25623(10) 0.60032(10) 0.0414(4) Uani 1.000000 .
C65 C 0.37342(15) 0.40819(10) 0.53532(10) 0.0336(4) Uani 1.000000 .
C45 C -0.25163(15) 0.47873(10) 0.91158(9) 0.0343(4) Uani 1.000000 .
H45 H -0.28294(15) 0.48368(10) 0.86619(9) 0.0412(4) Uiso 1.000000 R
C17 C 0.87513(16) 0.76494(10) 0.56906(9) 0.0366(4) Uani 1.000000 .
H17a H 0.9467(7) 0.7474(4) 0.5877(7) 0.0549(6) Uiso 1.000000 GR
H17b H 0.8113(5) 0.7263(3) 0.5933(6) 0.0549(6) Uiso 1.000000 GR
H17c H 0.8897(11) 0.7754(2) 0.51566(11) 0.0549(6) Uiso 1.000000 GR
C42 C -0.34497(15) 0.27671(11) 0.72010(11) 0.0417(4) Uani 1.000000 .
H42a H -0.3605(6) 0.3289(2) 0.7144(8) 0.0625(6) Uiso 1.000000 GR
H42b H -0.3423(5) 0.2690(8) 0.6729(4) 0.0625(6) Uiso 1.000000 GR
H42c H -0.4077(2) 0.2439(5) 0.7576(4) 0.0625(6) Uiso 1.000000 GR
C5 C 0.50281(16) 1.06325(11) 0.84405(11) 0.0414(4) Uani 1.000000 .
H5 H 0.43294(16) 1.08465(11) 0.82976(11) 0.0497(5) Uiso 1.000000 R
C18 C 1.00982(15) 0.77803(12) 0.71703(11) 0.0417(4) Uani 1.000000 .
H18a H 1.0358(3) 0.7679(8) 0.6709(4) 0.0626(6) Uiso 1.000000 GR
H18b H 1.0242(2) 0.8313(2) 0.7082(8) 0.0626(6) Uiso 1.000000 GR
H18c H 1.05373(18) 0.7485(6) 0.7540(4) 0.0626(6) Uiso 1.000000 GR
C108 C 0.10084(17) -0.01300(10) 0.76743(11) 0.0406(4) Uani 1.000000 .
C13 C 0.85184(17) 0.67550(10) 0.75172(10) 0.0387(4) Uani 1.000000 .
H13a H 0.7682(3) 0.6617(3) 0.7724(7) 0.0581(6) Uiso 1.000000 GR
H13b H 0.8716(12) 0.67075(19) 0.70271(15) 0.0581(6) Uiso 1.000000 GR
H13c H 0.8992(9) 0.64227(12) 0.7842(6) 0.0581(6) Uiso 1.000000 GR
C3 C 0.63591(17) 1.03973(10) 0.92770(10) 0.0404(4) Uani 1.000000 .
H3 H 0.65688(17) 1.04489(10) 0.97034(10) 0.0485(5) Uiso 1.000000 R
C12 C 0.84153(17) 0.76325(11) 0.82256(10) 0.0396(4) Uani 1.000000 .
H12a H 0.8616(11) 0.8141(2) 0.82002(18) 0.0593(6) Uiso 1.000000 GR
H12b H 0.7566(3) 0.7524(8) 0.8399(3) 0.0593(6) Uiso 1.000000 GR
H12c H 0.8833(9) 0.7274(6) 0.8569(2) 0.0593(6) Uiso 1.000000 GR
C20 C 0.81553(16) 0.96421(11) 0.91308(10) 0.0397(4) Uani 1.000000 .
H20 H 0.87223(16) 0.96403(11) 0.86788(10) 0.0476(5) Uiso 1.000000 R
C80 C 0.33780(15) 0.27591(10) 0.87571(10) 0.0381(4) Uani 1.000000 .
C50 C 0.10957(17) 0.56795(11) 0.66143(10) 0.0395(4) Uani 1.000000 .
H50a H 0.0250(2) 0.5673(5) 0.6618(4) 0.0592(6) Uiso 1.000000 GR
H50b H 0.1361(11) 0.61691(13) 0.6608(4) 0.0592(6) Uiso 1.000000 GR
H50c H 0.1520(10) 0.5586(4) 0.61739(10) 0.0592(6) Uiso 1.000000 GR
C23 C 0.53694(15) 1.01750(11) 0.73437(11) 0.0395(4) Uani 1.000000 .
H23 H 0.56659(15) 0.96933(11) 0.72989(11) 0.0474(5) Uiso 1.000000 R
C15 C 0.94475(16) 0.89512(11) 0.55415(10) 0.0405(4) Uani 1.000000 .
H15a H 0.9208(4) 0.9416(3) 0.5626(7) 0.0608(6) Uiso 1.000000 GR
H15b H 1.0103(5) 0.8760(3) 0.5789(6) 0.0608(6) Uiso 1.000000 GR
H15c H 0.9696(8) 0.9049(6) 0.50107(18) 0.0608(6) Uiso 1.000000 GR
C4 C 0.53582(18) 1.07085(11) 0.90521(11) 0.0448(5) Uani 1.000000 .
H4 H 0.48903(18) 1.09783(11) 0.93209(11) 0.0537(5) Uiso 1.000000 R
C43 C -0.12560(16) 0.28164(11) 0.56099(10) 0.0402(4) Uani 1.000000 .
H43a H -0.0684(8) 0.2448(3) 0.5782(7) 0.0603(6) Uiso 1.000000 GR
H43b H -0.2054(4) 0.2594(5) 0.5834(6) 0.0603(6) Uiso 1.000000 GR
H43c H -0.1147(12) 0.29702(17) 0.50716(11) 0.0603(6) Uiso 1.000000 GR
C40 C -0.23670(17) 0.26322(11) 0.82177(10) 0.0424(4) Uani 1.000000 .
H40a H -0.1607(4) 0.2537(8) 0.8370(3) 0.0637(6) Uiso 1.000000 GR
H40b H -0.2596(13) 0.3132(3) 0.8210(2) 0.0637(6) Uiso 1.000000 GR
H40c H -0.2963(9) 0.2258(6) 0.85672(18) 0.0637(6) Uiso 1.000000 GR
C16 C 0.73721(16) 0.86853(11) 0.54773(9) 0.0374(4) Uani 1.000000 .
H16a H 0.6728(5) 0.8301(3) 0.5637(6) 0.0561(6) Uiso 1.000000 GR
H16b H 0.7097(8) 0.9119(5) 0.5613(6) 0.0561(6) Uiso 1.000000 GR
H16c H 0.7634(3) 0.8839(7) 0.49409(9) 0.0561(6) Uiso 1.000000 GR
C41 C -0.19633(17) 0.17889(10) 0.74709(12) 0.0434(4) Uani 1.000000 .
H41a H -0.1856(13) 0.1760(2) 0.69738(18) 0.0651(7) Uiso 1.000000 GR
H41b H -0.1236(7) 0.1664(3) 0.7659(8) 0.0651(7) Uiso 1.000000 GR
H41c H -0.2605(6) 0.14347(13) 0.7798(6) 0.0651(7) Uiso 1.000000 GR
C38 C 0.01470(16) 0.38812(11) 0.54158(9) 0.0394(4) Uani 1.000000 .
H38a H 0.0302(5) 0.4303(5) 0.5572(6) 0.0591(6) Uiso 1.000000 GR
H38b H 0.0752(2) 0.3518(2) 0.5526(6) 0.0591(6) Uiso 1.000000 GR
H38c H 0.0162(4) 0.4063(7) 0.48839(10) 0.0591(6) Uiso 1.000000 GR
C113 C 0.08458(17) 0.03849(11) 0.70203(11) 0.0424(4) Uani 1.000000 .
C69 C 0.44343(17) 0.28861(11) 0.54146(11) 0.0439(4) Uani 1.000000 .
C49 C 0.26590(15) 0.50353(11) 0.72932(11) 0.0399(4) Uani 1.000000 .
H49a H 0.2979(3) 0.5522(3) 0.7263(8) 0.0599(6) Uiso 1.000000 GR
H49b H 0.27948(16) 0.4651(5) 0.7745(4) 0.0599(6) Uiso 1.000000 GR
H49c H 0.3050(2) 0.4910(8) 0.6864(4) 0.0599(6) Uiso 1.000000 GR
C37 C -0.20157(17) 0.40609(11) 0.56135(10) 0.0403(4) Uani 1.000000 .
H37a H -0.27947(18) 0.3822(3) 0.5870(6) 0.0605(6) Uiso 1.000000 GR
H37b H -0.1887(7) 0.4499(4) 0.5751(7) 0.0605(6) Uiso 1.000000 GR
H37c H -0.1969(8) 0.4218(6) 0.50792(14) 0.0605(6) Uiso 1.000000 GR
C47 C -0.26372(18) 0.39583(11) 0.95904(11) 0.0467(5) Uani 1.000000 .
H47a H -0.2155(11) 0.36722(16) 0.9322(4) 0.0701(7) Uiso 1.000000 GR
H47b H -0.2372(13) 0.38938(15) 1.0052(4) 0.0701(7) Uiso 1.000000 GR
H47c H -0.3462(3) 0.3778(2) 0.9701(7) 0.0701(7) Uiso 1.000000 GR
C46 C -0.32630(18) 0.52487(12) 0.95188(12) 0.0496(5) Uani 1.000000 .
H46a H -0.3020(10) 0.5179(7) 0.9988(4) 0.0743(7) Uiso 1.000000 GR
H46b H -0.3155(11) 0.57787(16) 0.9213(4) 0.0743(7) Uiso 1.000000 GR
H46c H -0.4093(2) 0.5085(6) 0.9614(8) 0.0743(7) Uiso 1.000000 GR
C25 C 0.40410(17) 1.01385(12) 0.73924(13) 0.0493(5) Uani 1.000000 .
H25a H 0.3675(2) 0.9730(6) 0.7838(5) 0.0740(7) Uiso 1.000000 GR
H25b H 0.3725(3) 1.0613(3) 0.7414(9) 0.0740(7) Uiso 1.000000 GR
H25c H 0.38709(18) 1.0050(9) 0.6957(4) 0.0740(7) Uiso 1.000000 GR
C24 C 0.59747(19) 1.07997(14) 0.66557(11) 0.0531(5) Uani 1.000000 .
H24a H 0.5709(11) 1.12825(15) 0.6683(4) 0.0797(8) Uiso 1.000000 GR
H24b H 0.6828(2) 1.0790(6) 0.6622(5) 0.0797(8) Uiso 1.000000 GR
H24c H 0.5777(12) 1.0729(5) 0.62183(13) 0.0797(8) Uiso 1.000000 GR
C22 C 0.7854(2) 0.88289(13) 0.96236(13) 0.0560(5) Uani 1.000000 .
H22a H 0.7345(13) 0.88115(13) 1.0089(4) 0.0840(8) Uiso 1.000000 GR
H22b H 0.7445(14) 0.8573(3) 0.9373(4) 0.0840(8) Uiso 1.000000 GR
H22c H 0.8579(2) 0.8581(3) 0.9725(8) 0.0840(8) Uiso 1.000000 GR
C21 C 0.8769(2) 1.00650(15) 0.95102(12) 0.0581(6) Uani 1.000000 .
H21a H 0.8940(14) 1.0587(3) 0.9187(4) 0.0872(9) Uiso 1.000000 GR
H21b H 0.8256(7) 1.0047(9) 0.9975(5) 0.0872(9) Uiso 1.000000 GR
H21c H 0.9505(8) 0.9833(6) 0.9612(9) 0.0872(9) Uiso 1.000000 GR

loop_
_atom_site_aniso_label
_atom_site_aniso_U_11
_atom_site_aniso_U_22
_atom_site_aniso_U_33
_atom_site_aniso_U_12
_atom_site_aniso_U_13
_atom_site_aniso_U_23
P10 0.02230(18) 0.02104(18) 0.02385(18) 0.00368(14) -0.00428(14) -0.00953(15)
P35 0.02523(18) 0.02469(19) 0.02589(19) 0.00445(14) -0.00607(14) -0.01304(15)
Al51 0.0238(2) 0.0221(2) 0.0238(2) 0.00165(16) -0.00439(17) -0.01057(18)
Al52 0.0268(2) 0.0295(2) 0.0251(2) 0.00794(18) -0.00403(18) -0.01145(19)
F63 0.0383(5) 0.0287(5) 0.0575(6) 0.0021(4) -0.0239(5) -0.0176(5)
F74 0.0321(5) 0.0377(5) 0.0520(6) 0.0064(4) -0.0005(4) -0.0269(5)
F85 0.0347(5) 0.0517(6) 0.0394(5) 0.0180(4) -0.0098(4) -0.0229(5)
F96 0.0611(7) 0.0301(5) 0.0293(5) 0.0044(5) 0.0061(4) -0.0112(4)
F61 0.0415(5) 0.0309(5) 0.0546(6) -0.0029(4) -0.0159(5) -0.0186(5)
F107 0.0294(5) 0.0547(6) 0.0459(6) -0.0050(4) -0.0057(4) -0.0259(5)
F94 0.0565(6) 0.0375(6) 0.0299(5) -0.0027(5) 0.0061(4) -0.0148(4)
F105 0.0345(5) 0.0517(6) 0.0447(6) -0.0069(4) -0.0043(4) -0.0290(5)
O19 0.0248(5) 0.0260(5) 0.0261(5) 0.0019(4) -0.0050(4) -0.0107(4)
F118 0.0693(7) 0.0370(6) 0.0333(5) 0.0084(5) -0.0202(5) -0.0133(4)
F71 0.0380(5) 0.0326(5) 0.0577(7) -0.0009(4) -0.0019(5) -0.0150(5)
F83 0.0295(5) 0.0663(7) 0.0519(6) 0.0172(5) -0.0108(4) -0.0320(6)
F62 0.0350(5) 0.0595(7) 0.0527(6) 0.0011(5) -0.0194(5) -0.0319(6)
F60 0.0527(7) 0.0298(5) 0.0698(8) 0.0023(5) -0.0299(6) -0.0007(5)
F59 0.0402(6) 0.0571(7) 0.0457(6) 0.0070(5) -0.0233(5) -0.0067(5)
F82 0.0598(7) 0.0550(7) 0.0389(6) 0.0120(5) -0.0064(5) -0.0280(5)
F81 0.0625(7) 0.0577(7) 0.0406(6) -0.0081(6) -0.0197(5) -0.0204(5)
O44 0.0269(5) 0.0298(6) 0.0276(5) 0.0055(4) -0.0053(4) -0.0115(5)
F116 0.0832(8) 0.0454(6) 0.0362(6) 0.0199(6) -0.0279(6) -0.0176(5)
F93 0.0810(8) 0.0253(5) 0.0411(6) 0.0019(5) 0.0008(6) -0.0044(5)
F70 0.0431(6) 0.0501(7) 0.0459(6) -0.0009(5) 0.0138(5) -0.0146(5)
F115 0.0803(8) 0.0335(6) 0.0401(6) 0.0122(5) -0.0164(6) -0.0052(5)
F103 0.0624(7) 0.0617(7) 0.0376(6) 0.0179(6) 0.0093(5) -0.0244(6)
F92 0.0826(9) 0.0269(5) 0.0624(7) 0.0184(5) -0.0126(6) -0.0214(5)
F95 0.0724(8) 0.0491(7) 0.0489(7) 0.0161(6) 0.0031(6) -0.0323(6)
F104 0.0296(5) 0.0716(8) 0.0541(7) 0.0035(5) 0.0067(5) -0.0221(6)
F84 0.0354(6) 0.0775(9) 0.0604(7) 0.0062(5) -0.0227(5) -0.0271(7)
F72 0.0667(8) 0.0366(6) 0.0610(8) 0.0229(6) 0.0229(6) -0.0014(6)
F106 0.0692(8) 0.0671(8) 0.0489(7) 0.0005(6) -0.0084(6) -0.0428(6)
F114 0.0883(9) 0.0318(6) 0.0653(8) 0.0002(6) -0.0186(7) -0.0199(6)
F117 0.1054(11) 0.0534(7) 0.0609(8) 0.0083(7) -0.0381(7) -0.0346(6)
F73 0.0685(8) 0.0505(7) 0.0664(8) 0.0239(6) 0.0306(7) -0.0137(6)
N32 0.0275(6) 0.0266(7) 0.0308(7) 0.0030(5) -0.0055(5) -0.0147(6)
N7 0.0288(7) 0.0284(7) 0.0360(7) 0.0040(5) -0.0071(6) -0.0167(6)
N9 0.0302(7) 0.0249(7) 0.0312(7) 0.0021(5) -0.0033(5) -0.0128(6)
N34 0.0345(7) 0.0285(7) 0.0305(7) 0.0052(5) -0.0104(6) -0.0151(6)
C8 0.0224(7) 0.0227(7) 0.0322(8) 0.0010(6) -0.0071(6) -0.0089(7)
C56 0.0236(7) 0.0289(8) 0.0266(7) 0.0019(6) -0.0044(6) -0.0124(6)
C26 0.0316(8) 0.0208(7) 0.0268(8) 0.0037(6) -0.0099(6) -0.0095(6)
C33 0.0211(7) 0.0233(7) 0.0287(8) 0.0042(6) -0.0051(6) -0.0089(6)
C27 0.0357(8) 0.0243(8) 0.0252(8) 0.0051(6) -0.0080(6) -0.0078(6)
C100 0.0289(8) 0.0214(7) 0.0273(8) 0.0038(6) -0.0043(6) -0.0093(6)
C89 0.0244(7) 0.0250(8) 0.0292(8) 0.0026(6) -0.0066(6) -0.0124(6)
C57 0.0264(7) 0.0293(8) 0.0307(8) 0.0002(6) -0.0029(6) -0.0143(7)
C88 0.0316(8) 0.0276(8) 0.0287(8) 0.0045(6) -0.0039(6) -0.0132(7)
C1 0.0297(8) 0.0235(7) 0.0333(8) 0.0007(6) -0.0003(6) -0.0137(7)
C78 0.0291(8) 0.0277(8) 0.0283(8) 0.0034(6) -0.0048(6) -0.0096(7)
C90 0.0299(8) 0.0302(8) 0.0293(8) 0.0008(6) -0.0036(6) -0.0127(7)
C31 0.0305(8) 0.0231(7) 0.0289(8) 0.0033(6) -0.0094(6) -0.0081(6)
C55 0.0254(7) 0.0311(8) 0.0355(8) 0.0017(6) -0.0097(6) -0.0140(7)
C11 0.0292(8) 0.0305(8) 0.0322(8) 0.0097(6) -0.0111(6) -0.0133(7)
C101 0.0323(8) 0.0277(8) 0.0300(8) 0.0009(6) -0.0038(6) -0.0117(7)
C99 0.0302(8) 0.0303(8) 0.0312(8) 0.0029(6) -0.0055(6) -0.0120(7)
C66 0.0253(7) 0.0385(9) 0.0342(8) 0.0085(6) -0.0062(6) -0.0207(7)
C111 0.0288(8) 0.0312(8) 0.0297(8) 0.0090(6) -0.0046(6) -0.0125(7)
C14 0.0291(8) 0.0310(8) 0.0246(7) 0.0038(6) -0.0022(6) -0.0097(6)
C2 0.0355(9) 0.0296(8) 0.0301(8) -0.0043(7) 0.0006(7) -0.0115(7)
C6 0.0318(8) 0.0284(8) 0.0389(9) 0.0029(7) -0.0030(7) -0.0133(7)
C77 0.0299(8) 0.0291(8) 0.0308(8) 0.0058(6) -0.0072(6) -0.0085(7)
C87 0.0412(9) 0.0245(8) 0.0342(9) 0.0043(7) -0.0073(7) -0.0074(7)
C30 0.0360(9) 0.0335(9) 0.0367(9) -0.0019(7) -0.0132(7) -0.0114(7)
C58 0.0222(7) 0.0467(10) 0.0333(8) 0.0002(7) -0.0068(6) -0.0222(8)
C110 0.0342(8) 0.0354(9) 0.0299(8) 0.0067(7) -0.0067(7) -0.0144(7)
C36 0.0344(8) 0.0371(9) 0.0280(8) 0.0063(7) -0.0098(7) -0.0167(7)
C53 0.0269(8) 0.0448(10) 0.0300(8) 0.0067(7) -0.0097(6) -0.0093(7)
C79 0.0297(8) 0.0372(9) 0.0352(9) 0.0039(7) -0.0046(7) -0.0139(7)
C86 0.0424(9) 0.0245(8) 0.0471(10) 0.0109(7) -0.0135(8) -0.0179(8)
C67 0.0297(8) 0.0387(9) 0.0269(8) 0.0100(7) -0.0028(6) -0.0130(7)
C28 0.0484(10) 0.0345(9) 0.0262(8) 0.0052(7) -0.0103(7) -0.0137(7)
C48 0.0284(8) 0.0297(8) 0.0348(9) -0.0007(6) -0.0038(6) -0.0142(7)
C98 0.0289(8) 0.0377(9) 0.0354(9) 0.0058(7) 0.0017(7) -0.0090(8)
C97 0.0473(10) 0.0354(9) 0.0284(8) 0.0129(8) 0.0026(7) -0.0121(7)
C112 0.0419(9) 0.0368(9) 0.0305(8) 0.0109(7) -0.0108(7) -0.0126(7)
C91 0.0368(9) 0.0383(9) 0.0390(9) 0.0096(7) -0.0047(7) -0.0248(8)
C54 0.0322(8) 0.0300(9) 0.0419(9) 0.0024(7) -0.0113(7) -0.0068(7)
C76 0.0451(10) 0.0307(9) 0.0284(8) 0.0030(7) -0.0032(7) -0.0116(7)
C109 0.0402(9) 0.0338(9) 0.0336(9) 0.0069(7) -0.0061(7) -0.0079(7)
C39 0.0283(8) 0.0317(9) 0.0375(9) -0.0020(6) -0.0000(7) -0.0155(7)
C29 0.0511(11) 0.0374(9) 0.0342(9) -0.0011(8) -0.0183(8) -0.0157(8)
C102 0.0508(10) 0.0346(9) 0.0305(9) 0.0047(8) -0.0060(7) -0.0186(7)
C75 0.0464(10) 0.0361(9) 0.0304(9) -0.0059(8) -0.0121(7) -0.0101(7)
C64 0.0321(9) 0.0445(10) 0.0338(9) 0.0033(7) 0.0028(7) -0.0146(8)
C68 0.0439(10) 0.0350(9) 0.0369(9) 0.0148(8) 0.0026(8) -0.0076(8)
C65 0.0305(8) 0.0337(9) 0.0387(9) 0.0028(7) -0.0074(7) -0.0147(7)
C45 0.0343(9) 0.0400(9) 0.0299(8) 0.0034(7) -0.0030(7) -0.0154(7)
C17 0.0408(9) 0.0424(10) 0.0309(9) 0.0090(8) -0.0032(7) -0.0203(8)
C42 0.0284(8) 0.0483(11) 0.0548(11) 0.0018(8) -0.0034(8) -0.0285(9)
C5 0.0359(9) 0.0383(10) 0.0497(11) 0.0088(7) -0.0008(8) -0.0189(9)
C18 0.0299(9) 0.0516(11) 0.0489(11) 0.0099(8) -0.0137(8) -0.0208(9)
C108 0.0449(10) 0.0300(9) 0.0487(11) 0.0016(7) -0.0067(8) -0.0171(8)
C13 0.0481(10) 0.0273(8) 0.0415(10) 0.0128(7) -0.0145(8) -0.0096(7)
C3 0.0485(10) 0.0414(10) 0.0323(9) -0.0031(8) 0.0025(8) -0.0193(8)
C12 0.0461(10) 0.0447(10) 0.0320(9) 0.0163(8) -0.0158(8) -0.0145(8)
C20 0.0380(9) 0.0511(11) 0.0322(9) -0.0001(8) -0.0067(7) -0.0170(8)
C80 0.0308(9) 0.0417(10) 0.0416(10) -0.0001(7) -0.0124(7) -0.0112(8)
C50 0.0416(10) 0.0431(10) 0.0325(9) 0.0020(8) -0.0030(7) -0.0137(8)
C23 0.0332(9) 0.0444(10) 0.0489(11) 0.0119(7) -0.0137(8) -0.0237(9)
C15 0.0370(9) 0.0424(10) 0.0345(9) -0.0055(8) 0.0045(7) -0.0090(8)
C4 0.0475(11) 0.0414(10) 0.0450(11) 0.0036(8) 0.0070(8) -0.0228(9)
C43 0.0413(10) 0.0510(11) 0.0408(10) 0.0077(8) -0.0106(8) -0.0307(9)
C40 0.0423(10) 0.0456(11) 0.0339(9) -0.0085(8) 0.0046(8) -0.0126(8)
C16 0.0395(9) 0.0449(10) 0.0256(8) 0.0102(8) -0.0067(7) -0.0093(7)
C41 0.0395(10) 0.0294(9) 0.0568(12) -0.0025(7) 0.0009(8) -0.0143(8)
C38 0.0408(10) 0.0487(11) 0.0267(8) 0.0016(8) -0.0061(7) -0.0106(8)
C113 0.0492(11) 0.0443(11) 0.0439(10) 0.0066(8) -0.0155(8) -0.0249(9)
C69 0.0413(10) 0.0449(11) 0.0401(10) 0.0168(8) 0.0064(8) -0.0159(9)
C49 0.0296(9) 0.0414(10) 0.0502(11) -0.0014(7) -0.0037(8) -0.0194(9)
C37 0.0451(10) 0.0480(11) 0.0337(9) 0.0154(8) -0.0159(8) -0.0175(8)
C47 0.0471(11) 0.0423(11) 0.0456(11) -0.0084(8) 0.0004(9) -0.0130(9)
C46 0.0448(11) 0.0551(12) 0.0461(11) 0.0062(9) 0.0063(9) -0.0222(10)
C25 0.0364(10) 0.0532(12) 0.0633(13) 0.0133(9) -0.0186(9) -0.0217(10)
C24 0.0475(11) 0.0711(15) 0.0424(11) 0.0021(10) -0.0105(9) -0.0206(10)
C22 0.0582(13) 0.0529(13) 0.0556(13) 0.0123(10) -0.0200(10) -0.0122(10)
C21 0.0527(12) 0.0841(17) 0.0482(12) -0.0068(11) -0.0142(10) -0.0336(12)

loop_
_atom_type_symbol
_atom_type_scat_dispersion_real
_atom_type_scat_dispersion_imag
_atom_type_scat_Cromer_Mann_a1
_atom_type_scat_Cromer_Mann_a2
_atom_type_scat_Cromer_Mann_a3
_atom_type_scat_Cromer_Mann_a4
_atom_type_scat_Cromer_Mann_b1
_atom_type_scat_Cromer_Mann_b2
_atom_type_scat_Cromer_Mann_b3
_atom_type_scat_Cromer_Mann_b4
_atom_type_scat_Cromer_Mann_c
_atom_type_scat_source
_atom_type_scat_dispersion_source
C 0.01920 0.00962 2.31000 1.02000 1.58860 0.86500 20.84390 10.20750 0.56870 51.65120 0.215599998832 'International Tables Volume C Table 6.1.1.4 (pp. 500-502)' 'Henke, Gullikson and Davis, At. Data and Nucl. Data Tables, 1993, 54, 2'
F 0.07537 0.05506 3.53920 2.64120 1.51700 1.02430 10.28250 4.29440 0.26150 26.14760 0.277599990368 'International Tables Volume C Table 6.1.1.4 (pp. 500-502)' 'Henke, Gullikson and Davis, At. Data and Nucl. Data Tables, 1993, 54, 2'
H 0.00000 0.00000 0.49300 0.32291 0.14019 0.04081 10.51090 26.12570 3.14236 57.79970 0.0030380000826 'International Tables Volume C Table 6.1.1.4 (pp. 500-502)' 'Henke, Gullikson and Davis, At. Data and Nucl. Data Tables, 1993, 54, 2'
Al 0.21266 0.24195 6.42020 1.90020 1.59360 1.96460 3.03870 0.74260 31.54720 85.08860 1.11510002613 'International Tables Volume C Table 6.1.1.4 (pp. 500-502)' 'Henke, Gullikson and Davis, At. Data and Nucl. Data Tables, 1993, 54, 2'
O 0.05239 0.03377 3.04850 2.28680 1.54630 0.86700 13.27710 5.70110 0.32390 32.90890 0.250800013542 'International Tables Volume C Table 6.1.1.4 (pp. 500-502)' 'Henke, Gullikson and Davis, At. Data and Nucl. Data Tables, 1993, 54, 2'
N 0.03256 0.01839 12.21260 3.13220 2.01250 1.16630 0.00570 9.89330 28.99750 0.58260 -11.5290002823 'International Tables Volume C Table 6.1.1.4 (pp. 500-502)' 'Henke, Gullikson and Davis, At. Data and Nucl. Data Tables, 1993, 54, 2'
P 0.30360 0.43703 6.43450 4.17910 1.78000 1.49080 1.90670 27.15700 0.52600 68.16450 1.11489999294 'International Tables Volume C Table 6.1.1.4 (pp. 500-502)' 'Henke, Gullikson and Davis, At. Data and Nucl. Data Tables, 1993, 54, 2'

loop_
_geom_angle_atom_site_label_1
_geom_angle_atom_site_label_2
_geom_angle_atom_site_label_3
_geom_angle
_geom_angle_site_symmetry_1
_geom_angle_site_symmetry_3
_geom_angle_publ_flag
N9 P10 O19 111.65(6) . . ?
C11 P10 O19 107.56(7) . . ?
C11 P10 N9 109.18(7) . . ?
C14 P10 O19 110.33(7) . . ?
C14 P10 N9 102.66(7) . . ?
C14 P10 C11 115.49(7) . . ?
N34 P35 O44 111.58(6) . . ?
C36 P35 O44 110.27(7) . . ?
C36 P35 N34 101.32(7) . . ?
C39 P35 O44 107.99(7) . . ?
C39 P35 N34 109.95(7) . . ?
C39 P35 C36 115.68(8) . . ?
C56 Al51 O19 109.96(6) . . ?
C100 Al51 O19 112.49(6) . . ?
C100 Al51 C56 104.59(6) . . ?
C89 Al51 O19 103.86(6) . . ?
C89 Al51 C56 113.15(6) . . ?
C89 Al51 C100 112.99(6) . . ?
C78 Al52 O44 111.63(6) . . ?
C111 Al52 O44 106.59(6) . . ?
C111 Al52 C78 111.61(7) . . ?
C67 Al52 O44 107.90(6) . . ?
C67 Al52 C78 108.48(7) . . ?
C67 Al52 C111 110.57(7) . . ?
Al51 O19 P10 175.14(8) . . ?
Al52 O44 P35 178.11(7) . . ?
C33 N32 C26 151.47(14) . . ?
C1 N7 C8 150.25(15) . . ?
C8 N9 P10 134.36(12) . . ?
C33 N34 P35 135.84(12) . . ?
N9 C8 N7 171.39(16) . . ?
C57 C56 Al51 126.02(12) . . ?
C55 C56 Al51 119.58(11) . . ?
C55 C56 C57 113.93(14) . . ?
C27 C26 N32 116.62(14) . . ?
C31 C26 N32 119.90(13) . . ?
C31 C26 C27 123.43(14) . . ?
N34 C33 N32 171.31(16) . . ?
C28 C27 C26 117.05(15) . . ?
C45 C27 C26 120.07(14) . . ?
C45 C27 C28 122.89(14) . . ?
C101 C100 Al51 128.51(12) . . ?
C99 C100 Al51 117.56(11) . . ?
C99 C100 C101 113.88(14) . . ?
C88 C89 Al51 126.63(11) . . ?
C90 C89 Al51 119.16(12) . . ?
C90 C89 C88 114.16(14) . . ?
C56 C57 F61 119.84(14) . . ?
C58 C57 F61 116.54(14) . . ?
C58 C57 C56 123.62(15) . . ?
C89 C88 F96 119.97(14) . . ?
C87 C88 F96 116.23(14) . . ?
C87 C88 C89 123.80(14) . . ?
C2 C1 N7 116.84(15) . . ?
C6 C1 N7 119.74(14) . . ?
C6 C1 C2 123.41(15) . . ?
C77 C78 Al52 128.61(12) . . ?
C79 C78 Al52 117.86(12) . . ?
C79 C78 C77 113.50(15) . . ?
C89 C90 F94 118.71(14) . . ?
C91 C90 F94 116.77(14) . . ?
C91 C90 C89 124.51(15) . . ?
C30 C31 C26 116.67(14) . . ?
C48 C31 C26 121.34(14) . . ?
C48 C31 C30 121.91(14) . . ?
C56 C55 F63 118.67(14) . . ?
C54 C55 F63 116.48(14) . . ?
C54 C55 C56 124.85(15) . . ?
C18 C11 P10 111.74(12) . . ?
C13 C11 P10 109.26(11) . . ?
C13 C11 C18 110.20(14) . . ?
C12 C11 P10 108.28(11) . . ?
C12 C11 C18 108.90(14) . . ?
C12 C11 C13 108.38(14) . . ?
C100 C101 F105 119.73(14) . . ?
C102 C101 F105 116.18(14) . . ?
C102 C101 C100 124.09(16) . . ?
C100 C99 F107 118.60(14) . . ?
C98 C99 F107 116.75(14) . . ?
C98 C99 C100 124.65(15) . . ?
C67 C66 F74 118.63(14) . . ?
C65 C66 F74 116.14(15) . . ?
C65 C66 C67 125.23(15) . . ?
C110 C111 Al52 126.49(12) . . ?
C112 C111 Al52 119.83(12) . . ?
C112 C111 C110 113.60(15) . . ?
C17 C14 P10 112.10(11) . . ?
C15 C14 P10 110.70(11) . . ?
C15 C14 C17 109.82(14) . . ?
C16 C14 P10 106.72(10) . . ?
C16 C14 C17 108.70(14) . . ?
C16 C14 C15 108.67(14) . . ?
C3 C2 C1 117.31(16) . . ?
C20 C2 C1 120.82(15) . . ?
C20 C2 C3 121.85(16) . . ?
C5 C6 C1 116.62(16) . . ?
C23 C6 C1 121.48(14) . . ?
C23 C6 C5 121.86(16) . . ?
C78 C77 F85 119.28(14) . . ?
C76 C77 F85 116.00(14) . . ?
C76 C77 C78 124.71(15) . . ?
C88 C87 F93 121.79(15) . . ?
C86 C87 F93 119.16(15) . . ?
C86 C87 C88 119.05(15) . . ?
H30 C30 C31 119.44(10) . . ?
C29 C30 C31 121.12(16) . . ?
C29 C30 H30 119.44(10) . . ?
C57 C58 F62 120.93(15) . . ?
C53 C58 F62 119.48(15) . . ?
C53 C58 C57 119.58(14) . . ?
C111 C110 F118 120.07(15) . . ?
C109 C110 F118 116.07(15) . . ?
C109 C110 C111 123.84(16) . . ?
C43 C36 P35 111.94(12) . . ?
C38 C36 P35 106.85(11) . . ?
C38 C36 C43 108.19(14) . . ?
C37 C36 P35 110.84(11) . . ?
C37 C36 C43 109.96(14) . . ?
C37 C36 C38 108.93(15) . . ?
C58 C53 F59 120.36(15) . . ?
C54 C53 F59 120.12(16) . . ?
C54 C53 C58 119.52(15) . . ?
C78 C79 F83 118.50(15) . . ?
C80 C79 F83 116.83(15) . . ?
C80 C79 C78 124.66(16) . . ?
C87 C86 F92 119.57(16) . . ?
C91 C86 F92 120.48(15) . . ?
C91 C86 C87 119.94(15) . . ?
C66 C67 Al52 120.85(11) . . ?
C68 C67 Al52 125.49(13) . . ?
C68 C67 C66 113.60(15) . . ?
H28 C28 C27 119.43(10) . . ?
C29 C28 C27 121.13(15) . . ?
C29 C28 H28 119.43(10) . . ?
H48 C48 C31 107.44(8) . . ?
C50 C48 C31 110.26(13) . . ?
C50 C48 H48 107.44(9) . . ?
C49 C48 C31 113.20(14) . . ?
C49 C48 H48 107.44(9) . . ?
C49 C48 C50 110.80(14) . . ?
C99 C98 F104 121.19(16) . . ?
C97 C98 F104 120.23(15) . . ?
C97 C98 C99 118.57(16) . . ?
C98 C97 F103 120.03(17) . . ?
C102 C97 F103 120.28(17) . . ?
C102 C97 C98 119.68(15) . . ?
C111 C112 F116 118.56(15) . . ?
C113 C112 F116 116.46(15) . . ?
C113 C112 C111 124.97(16) . . ?
C90 C91 F95 121.66(16) . . ?
C86 C91 F95 119.83(15) . . ?
C86 C91 C90 118.51(15) . . ?
C55 C54 F60 121.06(15) . . ?
C53 C54 F60 120.45(15) . . ?
C53 C54 C55 118.49(16) . . ?
C77 C76 F82 121.28(16) . . ?
C75 C76 F82 119.83(15) . . ?
C75 C76 C77 118.89(15) . . ?
C110 C109 F115 121.48(16) . . ?
C108 C109 F115 119.03(16) . . ?
C108 C109 C110 119.47(16) . . ?
C42 C39 P35 112.23(13) . . ?
C40 C39 P35 108.07(11) . . ?
C40 C39 C42 108.65(14) . . ?
C41 C39 P35 108.98(11) . . ?
C41 C39 C42 109.99(14) . . ?
C41 C39 C40 108.85(16) . . ?
C28 C29 C30 120.59(15) . . ?
H29 C29 C30 119.71(10) . . ?
H29 C29 C28 119.71(10) . . ?
C101 C102 F106 120.92(16) . . ?
C97 C102 F106 119.95(15) . . ?
C97 C102 C101 119.13(16) . . ?
C76 C75 F81 120.31(16) . . ?
C80 C75 F81 120.30(17) . . ?
C80 C75 C76 119.38(16) . . ?
C65 C64 F70 120.67(16) . . ?
C69 C64 F70 120.40(15) . . ?
C69 C64 C65 118.93(16) . . ?
C67 C68 F72 119.75(16) . . ?
C69 C68 F72 116.46(15) . . ?
C69 C68 C67 123.78(17) . . ?
C66 C65 F71 121.62(15) . . ?
C64 C65 F71 119.92(15) . . ?
C64 C65 C66 118.47(16) . . ?
H45 C45 C27 107.46(9) . . ?
C47 C45 C27 110.66(15) . . ?
C47 C45 H45 107.46(10) . . ?
C46 C45 C27 112.81(15) . . ?
C46 C45 H45 107.46(11) . . ?
C46 C45 C47 110.74(15) . . ?
H17a C17 C14 109.5 . . ?
H17b C17 C14 109.5 . . ?
H17b C17 H17a 109.5 . . ?
H17c C17 C14 109.5 . . ?
H17c C17 H17a 109.5 . . ?
H17c C17 H17b 109.5 . . ?
H42a C42 C39 109.5 . . ?
H42b C42 C39 109.5 . . ?
H42b C42 H42a 109.5 . . ?
H42c C42 C39 109.5 . . ?
H42c C42 H42a 109.5 . . ?
H42c C42 H42b 109.5 . . ?
H5 C5 C6 119.38(11) . . ?
C4 C5 C6 121.24(18) . . ?
C4 C5 H5 119.38(11) . . ?
H18a C18 C11 109.5 . . ?
H18b C18 C11 109.5 . . ?
H18b C18 H18a 109.5 . . ?
H18c C18 C11 109.5 . . ?
H18c C18 H18a 109.5 . . ?
H18c C18 H18b 109.5 . . ?
C109 C108 F114 119.95(17) . . ?
C113 C108 F114 120.43(17) . . ?
C113 C108 C109 119.61(17) . . ?
H13a C13 C11 109.5 . . ?
H13b C13 C11 109.5 . . ?
H13b C13 H13a 109.5 . . ?
H13c C13 C11 109.5 . . ?
H13c C13 H13a 109.5 . . ?
H13c C13 H13b 109.5 . . ?
H3 C3 C2 119.63(11) . . ?
C4 C3 C2 120.74(17) . . ?
C4 C3 H3 119.63(10) . . ?
H12a C12 C11 109.5 . . ?
H12b C12 C11 109.5 . . ?
H12b C12 H12a 109.5 . . ?
H12c C12 C11 109.5 . . ?
H12c C12 H12a 109.5 . . ?
H12c C12 H12b 109.5 . . ?
H20 C20 C2 107.38(9) . . ?
C22 C20 C2 110.28(15) . . ?
C22 C20 H20 107.38(11) . . ?
C21 C20 C2 113.14(17) . . ?
C21 C20 H20 107.38(11) . . ?
C21 C20 C22 110.99(17) . . ?
C79 C80 F84 121.42(16) . . ?
C75 C80 F84 119.70(16) . . ?
C75 C80 C79 118.86(16) . . ?
H50a C50 C48 109.5 . . ?
H50b C50 C48 109.5 . . ?
H50b C50 H50a 109.5 . . ?
H50c C50 C48 109.5 . . ?
H50c C50 H50a 109.5 . . ?
H50c C50 H50b 109.5 . . ?
H23 C23 C6 107.24(9) . . ?
C25 C23 C6 112.75(16) . . ?
C25 C23 H23 107.24(11) . . ?
C24 C23 C6 110.83(16) . . ?
C24 C23 H23 107.24(11) . . ?
C24 C23 C25 111.23(17) . . ?
H15a C15 C14 109.5 . . ?
H15b C15 C14 109.5 . . ?
H15b C15 H15a 109.5 . . ?
H15c C15 C14 109.5 . . ?
H15c C15 H15a 109.5 . . ?
H15c C15 H15b 109.5 . . ?
C3 C4 C5 120.66(16) . . ?
H4 C4 C5 119.67(11) . . ?
H4 C4 C3 119.67(10) . . ?
H43a C43 C36 109.5 . . ?
H43b C43 C36 109.5 . . ?
H43b C43 H43a 109.5 . . ?
H43c C43 C36 109.5 . . ?
H43c C43 H43a 109.5 . . ?
H43c C43 H43b 109.5 . . ?
H40a C40 C39 109.5 . . ?
H40b C40 C39 109.5 . . ?
H40b C40 H40a 109.5 . . ?
H40c C40 C39 109.5 . . ?
H40c C40 H40a 109.5 . . ?
H40c C40 H40b 109.5 . . ?
H16a C16 C14 109.5 . . ?
H16b C16 C14 109.5 . . ?
H16b C16 H16a 109.5 . . ?
H16c C16 C14 109.5 . . ?
H16c C16 H16a 109.5 . . ?
H16c C16 H16b 109.5 . . ?
H41a C41 C39 109.5 . . ?
H41b C41 C39 109.5 . . ?
H41b C41 H41a 109.5 . . ?
H41c C41 C39 109.5 . . ?
H41c C41 H41a 109.5 . . ?
H41c C41 H41b 109.5 . . ?
H38a C38 C36 109.5 . . ?
H38b C38 C36 109.5 . . ?
H38b C38 H38a 109.5 . . ?
H38c C38 C36 109.5 . . ?
H38c C38 H38a 109.5 . . ?
H38c C38 H38b 109.5 . . ?
C112 C113 F117 121.85(17) . . ?
C108 C113 F117 119.66(17) . . ?
C108 C113 C112 118.49(16) . . ?
C64 C69 F73 119.28(16) . . ?
C68 C69 F73 120.76(17) . . ?
C68 C69 C64 119.95(16) . . ?
H49a C49 C48 109.5 . . ?
H49b C49 C48 109.5 . . ?
H49b C49 H49a 109.5 . . ?
H49c C49 C48 109.5 . . ?
H49c C49 H49a 109.5 . . ?
H49c C49 H49b 109.5 . . ?
H37a C37 C36 109.5 . . ?
H37b C37 C36 109.5 . . ?
H37b C37 H37a 109.5 . . ?
H37c C37 C36 109.5 . . ?
H37c C37 H37a 109.5 . . ?
H37c C37 H37b 109.5 . . ?
H47a C47 C45 109.5 . . ?
H47b C47 C45 109.5 . . ?
H47b C47 H47a 109.5 . . ?
H47c C47 C45 109.5 . . ?
H47c C47 H47a 109.5 . . ?
H47c C47 H47b 109.5 . . ?
H46a C46 C45 109.5 . . ?
H46b C46 C45 109.5 . . ?
H46b C46 H46a 109.5 . . ?
H46c C46 C45 109.5 . . ?
H46c C46 H46a 109.5 . . ?
H46c C46 H46b 109.5 . . ?
H25a C25 C23 109.5 . . ?
H25b C25 C23 109.5 . . ?
H25b C25 H25a 109.5 . . ?
H25c C25 C23 109.5 . . ?
H25c C25 H25a 109.5 . . ?
H25c C25 H25b 109.5 . . ?
H24a C24 C23 109.5 . . ?
H24b C24 C23 109.5 . . ?
H24b C24 H24a 109.5 . . ?
H24c C24 C23 109.5 . . ?
H24c C24 H24a 109.5 . . ?
H24c C24 H24b 109.5 . . ?
H22a C22 C20 109.5 . . ?
H22b C22 C20 109.5 . . ?
H22b C22 H22a 109.5 . . ?
H22c C22 C20 109.5 . . ?
H22c C22 H22a 109.5 . . ?
H22c C22 H22b 109.5 . . ?
H21a C21 C20 109.5 . . ?
H21b C21 C20 109.5 . . ?
H21b C21 H21a 109.5 . . ?
H21c C21 C20 109.5 . . ?
H21c C21 H21a 109.5 . . ?
H21c C21 H21b 109.5 . . ?

loop_
_geom_bond_atom_site_label_1
_geom_bond_atom_site_label_2
_geom_bond_distance
_geom_bond_site_symmetry_2
_geom_bond_publ_flag
P10 O19 1.5228(11) . ?
P10 N9 1.6349(13) . ?
P10 C11 1.8338(16) . ?
P10 C14 1.8371(16) . ?
P35 O44 1.5198(11) . ?
P35 N34 1.6345(13) . ?
P35 C36 1.8356(16) . ?
P35 C39 1.8337(16) . ?
Al51 O19 1.7803(11) . ?
Al51 C56 2.0017(16) . ?
Al51 C100 2.0078(15) . ?
Al51 C89 2.0039(16) . ?
Al52 O44 1.7784(11) . ?
Al52 C78 2.0141(17) . ?
Al52 C111 2.0097(17) . ?
Al52 C67 2.0124(17) . ?
F63 C55 1.3576(18) . ?
F74 C66 1.3612(18) . ?
F85 C77 1.3591(19) . ?
F96 C88 1.3544(18) . ?
F61 C57 1.3520(19) . ?
F107 C99 1.3592(19) . ?
F94 C90 1.3609(19) . ?
F105 C101 1.3554(19) . ?
F118 C110 1.3517(19) . ?
F71 C65 1.341(2) . ?
F83 C79 1.3607(19) . ?
F62 C58 1.3464(18) . ?
F60 C54 1.346(2) . ?
F59 C53 1.3425(19) . ?
F82 C76 1.344(2) . ?
F81 C75 1.339(2) . ?
F116 C112 1.358(2) . ?
F93 C87 1.343(2) . ?
F70 C64 1.338(2) . ?
F115 C109 1.345(2) . ?
F103 C97 1.3440(19) . ?
F92 C86 1.3426(19) . ?
F95 C91 1.3450(19) . ?
F104 C98 1.344(2) . ?
F84 C80 1.345(2) . ?
F72 C68 1.354(2) . ?
F106 C102 1.346(2) . ?
F114 C108 1.344(2) . ?
F117 C113 1.345(2) . ?
F73 C69 1.349(2) . ?
N32 C26 1.4053(19) . ?
N32 C33 1.176(2) . ?
N7 C8 1.178(2) . ?
N7 C1 1.415(2) . ?
N9 C8 1.241(2) . ?
N34 C33 1.238(2) . ?
C56 C57 1.381(2) . ?
C56 C55 1.380(2) . ?
C26 C27 1.403(2) . ?
C26 C31 1.402(2) . ?
C27 C28 1.390(2) . ?
C27 C45 1.514(2) . ?
C100 C101 1.379(2) . ?
C100 C99 1.384(2) . ?
C89 C88 1.378(2) . ?
C89 C90 1.383(2) . ?
C57 C58 1.381(2) . ?
C88 C87 1.381(2) . ?
C1 C2 1.395(2) . ?
C1 C6 1.397(2) . ?
C78 C77 1.380(2) . ?
C78 C79 1.384(2) . ?
C90 C91 1.376(2) . ?
C31 C30 1.397(2) . ?
C31 C48 1.517(2) . ?
C55 C54 1.377(2) . ?
C11 C18 1.537(2) . ?
C11 C13 1.536(2) . ?
C11 C12 1.541(2) . ?
C101 C102 1.384(2) . ?
C99 C98 1.380(2) . ?
C66 C67 1.379(2) . ?
C66 C65 1.375(2) . ?
C111 C110 1.380(2) . ?
C111 C112 1.386(2) . ?
C14 C17 1.536(2) . ?
C14 C15 1.542(2) . ?
C14 C16 1.537(2) . ?
C2 C3 1.397(2) . ?
C2 C20 1.510(3) . ?
C6 C5 1.399(2) . ?
C6 C23 1.512(2) . ?
C77 C76 1.378(2) . ?
C87 C86 1.375(2) . ?
C30 H30 0.9500 . ?
C30 C29 1.384(3) . ?
C58 C53 1.371(3) . ?
C110 C109 1.382(2) . ?
C36 C43 1.540(2) . ?
C36 C38 1.541(2) . ?
C36 C37 1.534(2) . ?
C53 C54 1.375(2) . ?
C79 C80 1.375(2) . ?
C86 C91 1.371(3) . ?
C67 C68 1.387(2) . ?
C28 H28 0.9500 . ?
C28 C29 1.380(3) . ?
C48 H48 1.0000 . ?
C48 C50 1.529(2) . ?
C48 C49 1.527(2) . ?
C98 C97 1.377(3) . ?
C97 C102 1.375(3) . ?
C112 C113 1.375(3) . ?
C76 C75 1.376(3) . ?
C109 C108 1.371(3) . ?
C39 C42 1.534(2) . ?
C39 C40 1.537(2) . ?
C39 C41 1.534(2) . ?
C29 H29 0.9500 . ?
C75 C80 1.381(3) . ?
C64 C65 1.384(2) . ?
C64 C69 1.376(3) . ?
C68 C69 1.373(3) . ?
C45 H45 1.0000 . ?
C45 C47 1.531(3) . ?
C45 C46 1.527(2) . ?
C17 H17a 0.9800 . ?
C17 H17b 0.9800 . ?
C17 H17c 0.9800 . ?
C42 H42a 0.9800 . ?
C42 H42b 0.9800 . ?
C42 H42c 0.9800 . ?
C5 H5 0.9500 . ?
C5 C4 1.379(3) . ?
C18 H18a 0.9800 . ?
C18 H18b 0.9800 . ?
C18 H18c 0.9800 . ?
C108 C113 1.373(3) . ?
C13 H13a 0.9800 . ?
C13 H13b 0.9800 . ?
C13 H13c 0.9800 . ?
C3 H3 0.9500 . ?
C3 C4 1.377(3) . ?
C12 H12a 0.9800 . ?
C12 H12b 0.9800 . ?
C12 H12c 0.9800 . ?
C20 H20 1.0000 . ?
C20 C22 1.526(3) . ?
C20 C21 1.526(3) . ?
C50 H50a 0.9800 . ?
C50 H50b 0.9800 . ?
C50 H50c 0.9800 . ?
C23 H23 1.0000 . ?
C23 C25 1.527(2) . ?
C23 C24 1.520(3) . ?
C15 H15a 0.9800 . ?
C15 H15b 0.9800 . ?
C15 H15c 0.9800 . ?
C4 H4 0.9500 . ?
C43 H43a 0.9800 . ?
C43 H43b 0.9800 . ?
C43 H43c 0.9800 . ?
C40 H40a 0.9800 . ?
C40 H40b 0.9800 . ?
C40 H40c 0.9800 . ?
C16 H16a 0.9800 . ?
C16 H16b 0.9800 . ?
C16 H16c 0.9800 . ?
C41 H41a 0.9800 . ?
C41 H41b 0.9800 . ?
C41 H41c 0.9800 . ?
C38 H38a 0.9800 . ?
C38 H38b 0.9800 . ?
C38 H38c 0.9800 . ?
C49 H49a 0.9800 . ?
C49 H49b 0.9800 . ?
C49 H49c 0.9800 . ?
C37 H37a 0.9800 . ?
C37 H37b 0.9800 . ?
C37 H37c 0.9800 . ?
C47 H47a 0.9800 . ?
C47 H47b 0.9800 . ?
C47 H47c 0.9800 . ?
C46 H46a 0.9800 . ?
C46 H46b 0.9800 . ?
C46 H46c 0.9800 . ?
C25 H25a 0.9800 . ?
C25 H25b 0.9800 . ?
C25 H25c 0.9800 . ?
C24 H24a 0.9800 . ?
C24 H24b 0.9800 . ?
C24 H24c 0.9800 . ?
C22 H22a 0.9800 . ?
C22 H22b 0.9800 . ?
C22 H22c 0.9800 . ?
C21 H21a 0.9800 . ?
C21 H21b 0.9800 . ?
C21 H21c 0.9800 . ?
